data_2300251
loop_
_publ_author_name
'Fortes, A. D.'
'Wood, I. G.'
'Vo\<cadlo, L.'
'Knight, K. S.'
'Marshall, W. G.'
'Tucker, M. G.'
'Fernandez-Alonso, F.'

_publ_section_title
;
 Phase behaviour and thermoelastic properties of perdeuterated ammonia
 hydrate and ice polymorphs from 0 to 2GPa
;
_journal_issue 5
_journal_name_full 'Journal of Applied Crystallography'
_journal_page_first 846
_journal_page_last 866
_journal_paper_doi 10.1107/S0021889809027897
_journal_volume 42
_journal_year 2009
_chemical_formula_sum 'D2 O'
_chemical_formula_weight 20.03
_chemical_name_systematic ' ?'
_space_group_IT_number 92
_symmetry_cell_setting tetragonal
_symmetry_space_group_name_Hall 'P 4abw 2nw'
_symmetry_space_group_name_H-M 'P 41 21 2'
_cell_angle_alpha 90.0
_cell_angle_beta 90.0
_cell_angle_gamma 90.0
_cell_formula_units_Z 12
_cell_length_a 6.6748(3)
_cell_length_b 6.67484
_cell_length_c 6.6838(6)
_cell_volume 297.78(3)
_pd_block_id 2009-09-03T13:24|G25904_913_AL_ICEIX_phase5|Fortes||
_pd_phase_name 'ice XI'
_cod_data_source_file ks5224.cif
_cod_data_source_block G25904_913_AL_ICEIX_phase_5
_cod_original_cell_volume 297.785(13)
_cod_database_code 2300251

loop_
_symmetry_equiv_pos_site_id
_symmetry_equiv_pos_as_xyz
1 +x,+y,+z
2 -y+1/2,+x+1/2,+z+1/4
3 -x,-y,+z+1/2
4 +y+1/2,-x+1/2,+z+3/4
5 -x+1/2,+y+1/2,-z+1/4
6 -y,-x,-z+1/2
7 +x+1/2,-y+1/2,-z+3/4
8 +y,+x,-z

loop_
_atom_site_type_symbol
_atom_site_label
_atom_site_fract_x
_atom_site_fract_y
_atom_site_fract_z
_atom_site_U_iso_or_equiv
_atom_site_thermal_displace_type
_atom_site_occupancy
O O1 0.113 0.311 0.287 0.062 Uiso 1.0
O O2 0.397 0.397 0.0 0.044 Uiso 1.0
D D1 -0.004 0.338 0.243 0.072 Uiso 1.0
D D2 0.109 0.182 0.318 0.068 Uiso 1.0
D D3 0.29 0.358 0.102 0.047 Uiso 1.0

loop_
_atom_type_symbol
D
O

loop_
_geom_angle_atom_site_label_1
_geom_angle_atom_site_label_2
_geom_angle_atom_site_label_3
_geom_angle_site_symmetry_1
_geom_angle_site_symmetry_2
_geom_angle_site_symmetry_3
_geom_angle
_geom_angle_publ_flag
? ? ? ? ? ? ? ?

loop_
_geom_bond_atom_site_label_1
_geom_bond_atom_site_label_2
_geom_bond_site_symmetry_1
_geom_bond_site_symmetry_2
_geom_bond_distance
_geom_bond_publ_flag
? ? ? ? ? ?

loop_
_pd_block_diffractogram_id
2009-09-03T13:24|G25904_913_AL_ICEIX_H_01|Fortes|HRPD
2009-09-03T13:24|G25904_913_AL_ICEIX_H_02|Fortes|HRPD

loop_
_cod_related_entry_id
_cod_related_entry_database
_cod_related_entry_code
1 ChemSpider 23004
